data_2221045
loop_
_publ_author_name
'Yang, Wei'
'Zhang, Ming'
'Liu, Guangyan'
'Ding, Yuqiang'

_publ_section_title
(<i>E</i>)-<i>N</i>,<i>N</i>'-Bis(2,6-dimethylphenyl)-<i>N</i>,<i>N</i>'-bis(trichlorosilyl)ethylene-1,2-diamine
_journal_coeditor_code CV2522
_journal_issue 3
_journal_name_full 'Acta Crystallographica Section E'
_journal_page_first o625
_journal_paper_doi 10.1107/S1600536809006011
_journal_volume 65
_journal_year 2009
_chemical_formula_iupac 'C18 H20 Cl6 N2 Si2'
_chemical_formula_moiety 'C18 H20 Cl6 N2 Si2'
_chemical_formula_sum 'C18 H20 Cl6 N2 Si2'
_chemical_formula_weight 533.24
_chemical_name_systematic
;
(<i>E</i>)-<i>N</i>,<i>N</i>'-Bis(2,6-dimethylphenyl)-<i>N</i>,<i>N</i>'-
bis(trichlorosilyl)ethylene-1,2-diamine
;
_space_group_IT_number 2
_symmetry_cell_setting triclinic
_symmetry_space_group_name_Hall '-P 1'
_symmetry_space_group_name_H-M 'P -1'
_cell_angle_alpha 74.583(3)
_cell_angle_beta 79.999(2)
_cell_angle_gamma 62.243(2)
_cell_formula_units_Z 1
_cell_length_a 8.1858(3)
_cell_length_b 8.4249(3)
_cell_length_c 10.6074(4)
_cell_measurement_reflns_used 2127
_cell_measurement_temperature 273(2)
_cell_measurement_theta_max 25.61
_cell_measurement_theta_min 2.80
_cell_volume 623.00(4)
_computing_cell_refinement 'APEX2 (Bruker, 2005)'
_computing_data_collection 'APEX2 (Bruker, 2005)'
_computing_data_reduction 'SAINT (Bruker, 2005)'
_computing_molecular_graphics 'PLATON (Spek, 2009)'
_computing_publication_material 'SHELXL97 (Sheldrick, 2008)'
_computing_structure_refinement 'SHELXL97 (Sheldrick, 2008)'
_computing_structure_solution 'SIR97 (Altomare <i>et al.</i>,  1999)'
_diffrn_ambient_temperature 273(2)
_diffrn_measured_fraction_theta_full 0.985
_diffrn_measured_fraction_theta_max 0.985
_diffrn_measurement_device_type 'Bruker APEX2 CCD area-detector'
_diffrn_measurement_method '\f and \w'
_diffrn_radiation_monochromator graphite
_diffrn_radiation_source 'fine-focus sealed tube'
_diffrn_radiation_type MoK\a
_diffrn_radiation_wavelength 0.71073
_diffrn_reflns_av_R_equivalents 0.0341
_diffrn_reflns_av_sigmaI/netI 0.0405
_diffrn_reflns_limit_h_max 9
_diffrn_reflns_limit_h_min -9
_diffrn_reflns_limit_k_max 9
_diffrn_reflns_limit_k_min -10
_diffrn_reflns_limit_l_max 12
_diffrn_reflns_limit_l_min -12
_diffrn_reflns_number 6168
_diffrn_reflns_theta_full 25.05
_diffrn_reflns_theta_max 25.05
_diffrn_reflns_theta_min 1.99
_diffrn_standards_decay_% 0
_exptl_absorpt_coefficient_mu 0.794
_exptl_absorpt_correction_T_max 0.9392
_exptl_absorpt_correction_T_min 0.8970
_exptl_absorpt_correction_type multi-scan
_exptl_absorpt_process_details '(SADABS; Bruker, 2001)'
_exptl_crystal_colour yellow
_exptl_crystal_density_diffrn 1.421
_exptl_crystal_density_method 'not measured'
_exptl_crystal_description block
_exptl_crystal_F_000 272
_exptl_crystal_size_max 0.14
_exptl_crystal_size_mid 0.12
_exptl_crystal_size_min 0.08
_refine_diff_density_max 0.569
_refine_diff_density_min -0.497
_refine_ls_extinction_method none
_refine_ls_goodness_of_fit_ref 1.108
_refine_ls_hydrogen_treatment constr
_refine_ls_matrix_type full
_refine_ls_number_parameters 129
_refine_ls_number_reflns 2168
_refine_ls_number_restraints 0
_refine_ls_restrained_S_all 1.108
_refine_ls_R_factor_all 0.0729
_refine_ls_R_factor_gt 0.0589
_refine_ls_shift/su_max 0.088
_refine_ls_shift/su_mean 0.010
_refine_ls_structure_factor_coef Fsqd
_refine_ls_weighting_details 'calc w=1/[\s^2^(Fo^2^)+(0.133P)^2^+0.1233P] where P=(Fo^2^+2Fc^2^)/3'
_refine_ls_weighting_scheme calc
_refine_ls_wR_factor_gt 0.1781
_refine_ls_wR_factor_ref 0.2022
_reflns_number_gt 1729
_reflns_number_total 2168
_reflns_threshold_expression I>2\s(I)
_cod_data_source_file cv2522.cif
_cod_data_source_block I
_cod_depositor_comments
;
The following automatic conversions were performed:
'_symmetry_cell_setting' value 'Triclinic' changed to 'triclinic'
according to '/home/saulius/struct/CIF-dictionaries/cif_core.dic'
dictionary named 'cif_core.dic' version 2.4.1 from 2010-06-29.

Automatic conversion script
Id: cif_fix_enum 1527 2010-12-29 10:47:43Z saulius 

The following automatic conversions were performed:

'_symmetry_cell_setting' value 'Triclinic' changed to 'triclinic'
according to /home/saulius/struct/CIF-dictionaries/cif_core.dic
dictionary named 'cif_core.dic' version 2.4.1 from 2010-06-29.

Automatic conversion script
Id: cif_fix_values 1715 2011-07-08 13:25:40Z adriana 
;
_cod_database_code 2221045
_cod_database_fobs_code 2221045

loop_
_symmetry_equiv_pos_as_xyz
'x, y, z'
'-x, -y, -z'

loop_
_atom_site_type_symbol
_atom_site_label
_atom_site_fract_x
_atom_site_fract_y
_atom_site_fract_z
_atom_site_U_iso_or_equiv
_atom_site_adp_type
_atom_site_calc_flag
_atom_site_refinement_flags
_atom_site_occupancy
_atom_site_disorder_assembly
_atom_site_disorder_group
Si Si1 0.34542(14) 0.80312(14) 0.19720(9) 0.0424(4) Uani d . 1 . .
Cl Cl1 0.40381(19) 1.01460(17) 0.18495(14) 0.0736(5) Uani d . 1 . .
Cl Cl2 0.54249(18) 0.64298(19) 0.08286(14) 0.0791(5) Uani d . 1 . .
Cl Cl3 0.36689(17) 0.65899(17) 0.38326(10) 0.0675(4) Uani d . 1 . .
N N1 0.1308(4) 0.8729(4) 0.1525(3) 0.0394(7) Uani d . 1 . .
C C1 0.0820(5) 0.9686(5) 0.0214(3) 0.0424(9) Uani d . 1 . .
H H1 0.1729 0.9875 -0.0375 0.051 Uiso calc R 1 . .
C C2 -0.0078(5) 0.8409(5) 0.2452(3) 0.0391(8) Uani d . 1 . .
C C3 -0.0237(6) 0.6787(5) 0.2607(4) 0.0510(10) Uani d . 1 . .
C C4 -0.1436(6) 0.6423(6) 0.3580(5) 0.0630(12) Uani d . 1 . .
H H4 -0.1535 0.5335 0.3706 0.076 Uiso calc R 1 . .
C C5 -0.2502(7) 0.7654(8) 0.4378(5) 0.0669(13) Uani d . 1 . .
H H5 -0.3294 0.7380 0.5042 0.080 Uiso calc R 1 . .
C C6 -0.2389(6) 0.9273(7) 0.4189(4) 0.0623(12) Uani d . 1 . .
H H6 -0.3130 1.0103 0.4716 0.075 Uiso calc R 1 . .
C C7 -0.1181(6) 0.9699(6) 0.3218(4) 0.0484(9) Uani d . 1 . .
C C8 0.0925(9) 0.5424(7) 0.1755(7) 0.0816(16) Uani d . 1 . .
H H8A 0.2172 0.4774 0.2026 0.122 Uiso calc R 1 . .
H H8B 0.0917 0.6064 0.0858 0.122 Uiso calc R 1 . .
H H8C 0.0426 0.4569 0.1838 0.122 Uiso calc R 1 . .
C C9 -0.1071(8) 1.1485(6) 0.3024(6) 0.0736(14) Uani d . 1 . .
H H9A -0.0312 1.1381 0.3666 0.110 Uiso calc R 1 . .
H H9B -0.2290 1.2451 0.3122 0.110 Uiso calc R 1 . .
H H9C -0.0541 1.1761 0.2162 0.110 Uiso calc R 1 . .

loop_
_atom_site_aniso_label
_atom_site_aniso_U_11
_atom_site_aniso_U_22
_atom_site_aniso_U_33
_atom_site_aniso_U_12
_atom_site_aniso_U_13
_atom_site_aniso_U_23
Si1 0.0486(7) 0.0433(6) 0.0322(6) -0.0209(5) -0.0094(4) 0.0021(4)
Cl1 0.0869(10) 0.0678(8) 0.0823(9) -0.0503(7) -0.0180(7) -0.0021(6)
Cl2 0.0655(8) 0.0787(9) 0.0780(9) -0.0180(7) 0.0111(6) -0.0291(7)
Cl3 0.0699(8) 0.0822(8) 0.0431(6) -0.0385(7) -0.0239(5) 0.0208(6)
N1 0.0483(18) 0.0413(16) 0.0266(14) -0.0197(14) -0.0087(12) -0.0002(12)
C1 0.054(2) 0.0413(19) 0.0289(18) -0.0214(18) -0.0087(15) 0.0009(15)
C2 0.047(2) 0.0440(19) 0.0252(16) -0.0215(17) -0.0092(14) 0.0006(15)
C3 0.059(3) 0.046(2) 0.050(2) -0.025(2) -0.0104(19) -0.0050(18)
C4 0.064(3) 0.061(3) 0.068(3) -0.038(2) -0.009(2) 0.002(2)
C5 0.061(3) 0.094(4) 0.047(2) -0.045(3) -0.001(2) 0.001(2)
C6 0.054(3) 0.082(3) 0.045(2) -0.024(2) 0.0039(19) -0.021(2)
C7 0.052(2) 0.050(2) 0.040(2) -0.0185(19) -0.0105(17) -0.0067(17)
C8 0.096(4) 0.059(3) 0.100(4) -0.039(3) 0.013(3) -0.035(3)
C9 0.085(4) 0.059(3) 0.081(3) -0.029(3) 0.004(3) -0.033(3)

loop_
_atom_type_symbol
_atom_type_description
_atom_type_scat_dispersion_real
_atom_type_scat_dispersion_imag
_atom_type_scat_source
C C 0.0033 0.0016 'International Tables Vol C Tables 4.2.6.8 and 6.1.1.4'
H H 0.0000 0.0000 'International Tables Vol C Tables 4.2.6.8 and 6.1.1.4'
N N 0.0061 0.0033 'International Tables Vol C Tables 4.2.6.8 and 6.1.1.4'
Si Si 0.0817 0.0704 'International Tables Vol C Tables 4.2.6.8 and 6.1.1.4'
Cl Cl 0.1484 0.1585 'International Tables Vol C Tables 4.2.6.8 and 6.1.1.4'

loop_
_geom_angle_atom_site_label_1
_geom_angle_atom_site_label_2
_geom_angle_atom_site_label_3
_geom_angle_site_symmetry_1
_geom_angle_site_symmetry_3
_geom_angle
_geom_angle_publ_flag
N1 Si1 Cl3 . . 108.46(11) ?
N1 Si1 Cl2 . . 112.31(12) ?
Cl3 Si1 Cl2 . . 108.64(7) ?
N1 Si1 Cl1 . . 112.55(11) ?
Cl3 Si1 Cl1 . . 109.04(7) ?
Cl2 Si1 Cl1 . . 105.73(7) ?
C1 N1 C2 . . 118.7(3) ?
C1 N1 Si1 . . 120.1(2) ?
C2 N1 Si1 . . 121.2(2) ?
C1 C1 N1 2_575 . 124.4(4) ?
C1 C1 H1 2_575 . 117.8 ?
N1 C1 H1 . . 117.8 ?
C7 C2 C3 . . 121.4(3) ?
C7 C2 N1 . . 119.1(3) ?
C3 C2 N1 . . 119.5(3) ?
C4 C3 C2 . . 118.7(4) ?
C4 C3 C8 . . 120.2(4) ?
C2 C3 C8 . . 121.0(4) ?
C3 C4 C5 . . 120.9(4) ?
C3 C4 H4 . . 119.6 ?
C5 C4 H4 . . 119.5 ?
C6 C5 C4 . . 120.1(4) ?
C6 C5 H5 . . 120.0 ?
C4 C5 H5 . . 120.0 ?
C5 C6 C7 . . 121.1(4) ?
C5 C6 H6 . . 119.4 ?
C7 C6 H6 . . 119.4 ?
C2 C7 C6 . . 117.8(4) ?
C2 C7 C9 . . 121.8(4) ?
C6 C7 C9 . . 120.4(4) ?
C3 C8 H8A . . 109.5 ?
C3 C8 H8B . . 109.5 ?
H8A C8 H8B . . 109.5 ?
C3 C8 H8C . . 109.5 ?
H8A C8 H8C . . 109.5 ?
H8B C8 H8C . . 109.5 ?
C7 C9 H9A . . 109.5 ?
C7 C9 H9B . . 109.5 ?
H9A C9 H9B . . 109.5 ?
C7 C9 H9C . . 109.5 ?
H9A C9 H9C . . 109.5 ?
H9B C9 H9C . . 109.5 ?

loop_
_geom_bond_atom_site_label_1
_geom_bond_atom_site_label_2
_geom_bond_site_symmetry_2
_geom_bond_distance
_geom_bond_publ_flag
Si1 N1 . 1.684(3) y
Si1 Cl3 . 2.0119(13) y
Si1 Cl2 . 2.0142(17) y
Si1 Cl1 . 2.0170(14) y
N1 C1 . 1.428(4) ?
N1 C2 . 1.444(4) ?
C1 C1 2_575 1.307(8) y
C1 H1 . 0.9300 ?
C2 C7 . 1.399(6) ?
C2 C3 . 1.397(5) ?
C3 C4 . 1.372(6) ?
C3 C8 . 1.509(7) ?
C4 C5 . 1.386(7) ?
C4 H4 . 0.9300 ?
C5 C6 . 1.369(7) ?
C5 H5 . 0.9300 ?
C6 C7 . 1.396(6) ?
C6 H6 . 0.9300 ?
C7 C9 . 1.507(6) ?
C8 H8A . 0.9600 ?
C8 H8B . 0.9600 ?
C8 H8C . 0.9600 ?
C9 H9A . 0.9600 ?
C9 H9B . 0.9600 ?
C9 H9C . 0.9600 ?

loop_
_geom_contact_atom_site_label_1
_geom_contact_atom_site_label_2
_geom_contact_distance
_geom_contact_site_symmetry_1
_geom_contact_site_symmetry_2
_geom_contact_publ_flag
Cl3 Cl3 3.3119(17) . 2_666 y

loop_
_geom_torsion_atom_site_label_1
_geom_torsion_atom_site_label_2
_geom_torsion_atom_site_label_3
_geom_torsion_atom_site_label_4
_geom_torsion_site_symmetry_1
_geom_torsion_site_symmetry_2
_geom_torsion_site_symmetry_3
_geom_torsion_site_symmetry_4
_geom_torsion
_geom_torsion_publ_flag
Cl3 Si1 N1 C1 . . . . -176.0(2) ?
Cl2 Si1 N1 C1 . . . . -55.9(3) ?
Cl1 Si1 N1 C1 . . . . 63.3(3) ?
Cl3 Si1 N1 C2 . . . . 5.2(3) ?
Cl2 Si1 N1 C2 . . . . 125.3(3) ?
Cl1 Si1 N1 C2 . . . . -115.5(3) ?
C2 N1 C1 C1 . . . 2_575 0.4(7) ?
Si1 N1 C1 C1 . . . 2_575 -178.4(4) ?
C1 N1 C2 C7 . . . . -91.3(4) ?
Si1 N1 C2 C7 . . . . 87.6(4) ?
C1 N1 C2 C3 . . . . 91.6(4) ?
Si1 N1 C2 C3 . . . . -89.6(4) ?
C7 C2 C3 C4 . . . . -3.4(6) ?
N1 C2 C3 C4 . . . . 173.7(4) ?
C7 C2 C3 C8 . . . . 178.5(4) ?
N1 C2 C3 C8 . . . . -4.4(6) ?
C2 C3 C4 C5 . . . . 1.4(7) ?
C8 C3 C4 C5 . . . . 179.5(5) ?
C3 C4 C5 C6 . . . . 1.0(7) ?
C4 C5 C6 C7 . . . . -1.5(7) ?
C3 C2 C7 C6 . . . . 2.9(6) ?
N1 C2 C7 C6 . . . . -174.2(3) ?
C3 C2 C7 C9 . . . . -177.7(4) ?
N1 C2 C7 C9 . . . . 5.2(6) ?
C5 C6 C7 C2 . . . . -0.5(6) ?
C5 C6 C7 C9 . . . . -179.9(5) ?
